data_9010174
loop_
_publ_author_name
'Laurora, A.'
'Brigatti, M. F.'
'Mottana, A.'
'Malferrari, D.'
'Caprilli, E.'

_publ_section_title
;Crystal chemistry of trioctahedral micas in alkaline and subalkaline volcanic
 rocks: A case study from Mt. Sassetto (Tolfa district, Latium, central Italy)
 polytype
;
_journal_name_full 'American Mineralogist'
_journal_page_first 468
_journal_page_last 480
_journal_paper_doi 10.2138/am.2007.2339
_journal_volume 92
_journal_year 2007
_chemical_compound_source 'Mt. Sassetto, Tolfa district, Latium, Italy'
_chemical_formula_sum 'Al1.08 Fe1.11 K0.93 Mg1.5 Na0.07 O12 Si2.92 Ti0.39'
_chemical_name_mineral Phlogopite
_space_group_IT_number 12
_symmetry_space_group_name_Hall '-C 2y'
_symmetry_space_group_name_H-M 'C 1 2/m 1'
_cell_angle_alpha 90
_cell_angle_beta 100.164
_cell_angle_gamma 90
_cell_formula_units_Z 2
_cell_length_a 5.333
_cell_length_b 9.244
_cell_length_c 10.152
_cell_volume 492.622
_database_code_amcsd 0004295
_exptl_crystal_density_diffrn 3.089
_cod_original_formula_sum '(K.93 Na.07) (Mg1.5 Fe1.11 Ti.39) (Al1.08 Si2.92) O12'
_cod_database_code 9010174

loop_
_space_group_symop_operation_xyz
x,y,z
1/2+x,1/2+y,z
x,-y,z
1/2+x,1/2-y,z
-x,y,-z
1/2-x,1/2+y,-z
-x,-y,-z
1/2-x,1/2-y,-z

loop_
_atom_site_aniso_label
_atom_site_aniso_U_11
_atom_site_aniso_U_22
_atom_site_aniso_U_33
_atom_site_aniso_U_12
_atom_site_aniso_U_13
_atom_site_aniso_U_23
KA 0.03000 0.03300 0.04000 0.00000 0.00500 0.00000
NaA 0.03000 0.03300 0.04000 0.00000 0.00500 0.00000
MgM1 0.00900 0.00900 0.01600 0.00000 0.00400 0.00000
Fe2+M1 0.00900 0.00900 0.01600 0.00000 0.00400 0.00000
TiM1 0.00900 0.00900 0.01600 0.00000 0.00400 0.00000
MgM2 0.00900 0.01600 0.01500 0.00000 0.00200 0.00000
Fe2+M2 0.00900 0.01600 0.01500 0.00000 0.00200 0.00000
TiM2 0.00900 0.01600 0.01500 0.00000 0.00200 0.00000
AlT 0.00800 0.01000 0.01200 0.00000 0.00200 0.00000
SiT 0.00800 0.01000 0.01200 0.00000 0.00200 0.00000
O1 0.01900 0.02800 0.01700 -0.00600 0.00300 -0.00100
O2 0.02900 0.01600 0.01800 0.00000 -0.00100 0.00000
O3 0.01100 0.01400 0.01300 0.00100 0.00200 0.00000
O4 0.01100 0.01500 0.01300 0.00000 0.00200 0.00000

loop_
_atom_site_label
_atom_site_fract_x
_atom_site_fract_y
_atom_site_fract_z
_atom_site_occupancy
_atom_site_U_iso_or_equiv
_atom_site_type_symbol
_atom_site_attached_hydrogens
KA 0.00000 0.50000 0.00000 0.93000 0.03500 K 0
NaA 0.00000 0.50000 0.00000 0.07000 0.03500 Na 0
MgM1 0.00000 0.00000 0.50000 0.50000 0.01100 Mg 0
Fe2+M1 0.00000 0.00000 0.50000 0.37000 0.01100 Fe 0
TiM1 0.00000 0.00000 0.50000 0.13000 0.01100 Ti 0
MgM2 0.00000 0.33970 0.50000 0.50000 0.01300 Mg 0
Fe2+M2 0.00000 0.33970 0.50000 0.37000 0.01300 Fe 0
TiM2 0.00000 0.33970 0.50000 0.13000 0.01300 Ti 0
AlT 0.07420 0.16720 0.22390 0.27000 0.01000 Al 0
SiT 0.07420 0.16720 0.22390 0.73000 0.01000 Si 0
O1 0.31910 0.23580 0.16520 1.00000 0.02100 O 0
O2 0.02640 0.00000 0.16800 1.00000 0.02200 O 0
O3 0.13150 0.16920 0.39080 1.00000 0.01300 O 0
O4 0.13190 0.50000 0.39970 1.00000 0.01300 O 0

loop_
_cod_changelog_entry_id
_cod_changelog_entry_author
_cod_changelog_entry_date
_cod_changelog_entry_text
1
;cod-tools version 3.8.0
Id: cif_guess_AMCSD_atom_types 9581 2023-05-17 12:35:41Z saulius
;
2023-05-23T09:21:11+03:00
;Derived atom types and hydrogen counts
from atom names that follow the AMCSD naming convention
(Wat == water, O-H == hydroxyl).
;

loop_
_cod_related_entry_id
_cod_related_entry_database
_cod_related_entry_code
1 AMCSD 0004295
